data_7718977
loop_
_publ_author_name
'Di&#xf3;szegi, R&#xf3;bert'
'May, N&#xf3;ra V'
'F&#xe1;bi&#xe1;n, Istv&#xe1;n'
'Lihi, Norbert'

_publ_section_title
;
 Are thiophenol based small molecular weight nickel complexes sufficient
 mimics of the NiSOD enzyme?
;
_journal_issue 29
_journal_name_full 'Dalton transactions (Cambridge, England : 2003)'
_journal_page_first 11434
_journal_page_last 11443
_journal_paper_doi 10.1039/d5dt01180a
_journal_volume 54
_journal_year 2025
_chemical_formula_moiety 'C76 H46 N12 Na4 Ni4 O13 S8, 2(C4 O)'
_chemical_formula_sum 'C84 H46 N12 Na4 Ni4 O15 S8'
_chemical_formula_weight 2046.634
_space_group_crystal_system monoclinic
_space_group_IT_number 15
_space_group_name_Hall '-I 2ya'
_space_group_name_H-M_alt 'I 1 2/a 1'
_symmetry_Int_Tables_number 15
_atom_sites_solution_hydrogens geom
_atom_sites_solution_primary geom
_atom_sites_solution_secondary geom
_audit_creation_date 2024-02-29
_audit_creation_method
;
Olex2 1.5
(compiled 2023.08.24 svn.re1ec1418 for OlexSys, GUI svn.r6817)
;
_audit_update_record
;
2024-10-03 deposited with the CCDC.	2025-06-25 downloaded from the CCDC.
;
_cell_angle_alpha 90
_cell_angle_beta 95.115(8)
_cell_angle_gamma 90
_cell_formula_units_Z 4
_cell_length_a 16.4372(18)
_cell_length_b 18.2654(8)
_cell_length_c 33.6006(8)
_cell_measurement_reflns_used 113281
_cell_measurement_temperature 103.00
_cell_measurement_theta_max 25.355
_cell_measurement_theta_min 3.045
_cell_volume 10047.8(12)
_computing_cell_refinement 'RAPID-AUTO (Rigaku Corp., Tokyo, Japan, 2015)'
_computing_data_collection 'RAPID-AUTO (Rigaku Corp., Tokyo, Japan, 2015)'
_computing_data_reduction 'RAPID-AUTO (Rigaku Corp., Tokyo, Japan, 2015)'
_computing_molecular_graphics 'Olex2 1.5 (Dolomanov et al., 2009)'
_computing_publication_material 'Olex2 1.5 (Dolomanov et al., 2009)'
_computing_structure_refinement 'olex2.refine 1.5 (Bourhis et al., 2015)'
_diffrn_ambient_temperature 103.00
_diffrn_detector_area_resol_mean 10.0000
_diffrn_measured_fraction_theta_full 0.9973
_diffrn_measured_fraction_theta_max 0.9968
_diffrn_measurement_device RAXIS-RAPID
_diffrn_measurement_method dtprofit.ref
_diffrn_radiation_detector RX
_diffrn_radiation_monochromator 'Graphite Monochromator'
_diffrn_radiation_type 'Mo K\a'
_diffrn_radiation_wavelength 0.71073
_diffrn_reflns_av_R_equivalents 0.1408
_diffrn_reflns_av_unetI/netI 0.0467
_diffrn_reflns_Laue_measured_fraction_full 0.9973
_diffrn_reflns_Laue_measured_fraction_max 0.9968
_diffrn_reflns_limit_h_max 19
_diffrn_reflns_limit_h_min -19
_diffrn_reflns_limit_k_max 21
_diffrn_reflns_limit_k_min -21
_diffrn_reflns_limit_l_max 40
_diffrn_reflns_limit_l_min -40
_diffrn_reflns_number 192190
_diffrn_reflns_point_group_measured_fraction_full 0.9973
_diffrn_reflns_point_group_measured_fraction_max 0.9968
_diffrn_reflns_theta_full 25.2417
_diffrn_reflns_theta_max 25.35
_diffrn_reflns_theta_min 3.07
_diffrn_source 'Sealed Tube'
_exptl_absorpt_coefficient_mu 0.984
_exptl_crystal_colour red
_exptl_crystal_colour_primary red
_exptl_crystal_density_diffrn 1.353
_exptl_crystal_description block
_exptl_crystal_F_000 4164.809
_exptl_crystal_size_max 0.5
_exptl_crystal_size_mid 0.3
_exptl_crystal_size_min 0.1
_refine_diff_density_max 1.3904
_refine_diff_density_min -0.7594
_refine_diff_density_rms 0.1855
_refine_ls_d_res_high 0.8300
_refine_ls_d_res_low 6.6256
_refine_ls_goodness_of_fit_ref 1.0536
_refine_ls_hydrogen_treatment constr
_refine_ls_matrix_type full
_refine_ls_number_constraints 48
_refine_ls_number_parameters 633
_refine_ls_number_reflns 9169
_refine_ls_number_restraints 236
_refine_ls_restrained_S_all 1.0393
_refine_ls_R_factor_all 0.1207
_refine_ls_R_factor_gt 0.1074
_refine_ls_shift/su_max -0.0007
_refine_ls_shift/su_mean 0.0001
_refine_ls_structure_factor_coef Fsqd
_refine_ls_weighting_details 'w=1/[\s^2^(Fo^2^)+(0.0431P)^2^+259.7328P] where P=(Fo^2^+2Fc^2^)/3'
_refine_ls_weighting_scheme calc
_refine_ls_wR_factor_gt 0.2218
_refine_ls_wR_factor_ref 0.2290
_reflns_Friedel_coverage 0.0
_reflns_limit_h_max 19
_reflns_limit_h_min 0
_reflns_limit_k_max 21
_reflns_limit_k_min 0
_reflns_limit_l_max 40
_reflns_limit_l_min -40
_reflns_number_gt 8020
_reflns_number_total 9169
_reflns_threshold_expression I>=2u(I)
_cod_data_source_file d5dt01180a2.cif
_cod_data_source_block nipypsh4_I2pa
_cod_depositor_comments 'Adding full bibliography for 7718977.cif.'
_cod_database_code 7718977
_olex2_refinement_description
;
1. Restrained distances
 O5-C1b
 1.41 with sigma of 0.02
 O5-C1c
 1.42 with sigma of 0.02
 C1a-C1b
 1.48 with sigma of 0.02
 C1c-C1d
 1.5 with sigma of 0.02
 O5-C1a = O5-C1d
 2.37 with sigma of 0.04
 C1a-C1b \\sim C1c-C1d
 with sigma of 0.02
 O5-C1b \\sim O5-C1c
 with sigma of 0.02
 C1a-O5 \\sim O5-C1d
 with sigma of 0.04
 O5-C1b \\sim O5a-C1f
 with sigma of 0.02
 O5-C1c \\sim O5a-C39
 with sigma of 0.02
 C1a-C1b \\sim C1g-C1f
 with sigma of 0.02
 C1c-C1d \\sim C39-C1e
 with sigma of 0.02
 O5-C1a \\sim O5a-C1g
 with sigma of 0.04
 O5-C1d \\sim O5a-C1e
 with sigma of 0.04
 C1b-C1c \\sim C1f-C39
 with sigma of 0.04
2. Rigid bond restraints
 O9, O8, Na3
 with sigma for 1-2 distances of 0.01 and sigma for 1-3 distances of 0.01
3. Uiso/Uaniso restraints and constraints
O5 \\sim C1a \\sim C1b \\sim C1c \\sim C1d: within 2A with sigma of 0.04 and
sigma for terminal atoms of 0.08 within 2A
C1f \\sim C1e \\sim C39 \\sim O5a \\sim C1g \\sim C1a \\sim O5 \\sim C1b \\sim
C1c \\sim C1d: within 2A with sigma of 0.04 and sigma for terminal atoms of
0.08 within 2A
4. Rigid body (RIGU) restrains
 O5, C1a, C1b, C1c, C1d
 with sigma for 1-2 distances of 0.004 and sigma for 1-3 distances of 0.004
 C1f, C1e, C39, O5a, C1g, C1a, O5, C1b, C1c, C1d
 with sigma for 1-2 distances of 0.004 and sigma for 1-3 distances of 0.004
5. Others
 Sof(C1e)=Sof(C39)=Sof(O5a)=Sof(C1f)=Sof(C1g)=1-FVAR(1)
 Sof(O5)=Sof(C1a)=Sof(C1b)=Sof(C1c)=Sof(C1d)=FVAR(1)
 Fixed Sof: Na3(0.5) H6a(0.5) H6b(0.5) O9(0.5) O8(0.5)
6.a Rotating group:
 O6(H6a,H6b)
6.b Aromatic/amide H refined with riding coordinates:
 C17(H17), C15(H15), C10(H10), C37(H37), C9(H9), C18(H18), C29(H29), C35(H35),
 C11(H11), C2(H2), C34(H34), C30(H30), C16(H16), C36(H36), C28(H28), C5(H5),
 C21(H21), C22(H22), C3(H3), C24(H24), C4(H4), C23(H23)
;
_smtbx_masks_void_probe_radius 1.2
_smtbx_masks_void_truncation_radius 1.2
_olex2_submission_special_instructions 'No special instructions were received'

loop_
_space_group_symop_id
_space_group_symop_operation_xyz
1 x,y,z
2 -x+1/2,y,-z
3 -x,-y,-z
4 x-1/2,-y,z
5 x+1/2,y+1/2,z+1/2
6 -x+1,y+1/2,-z+1/2
7 -x+1/2,-y+1/2,-z+1/2
8 x,-y+1/2,z+1/2

loop_
_atom_site_label
_atom_site_type_symbol
_atom_site_fract_x
_atom_site_fract_y
_atom_site_fract_z
_atom_site_U_iso_or_equiv
_atom_site_adp_type
_atom_site_occupancy
_atom_site_site_symmetry_order
_atom_site_refinement_flags_posn
_atom_site_refinement_flags_adp
_atom_site_refinement_flags_occupancy
_atom_site_disorder_group
Ni1 Ni -0.01292(6) -0.07486(5) 0.08532(3) 0.0334(3) Uani 1.000000 1 . . . .
Ni2 Ni -0.10552(6) 0.36841(6) 0.18295(3) 0.0378(3) Uani 1.000000 1 . . . .
S1 S -0.13793(12) -0.04076(11) 0.08548(6) 0.0371(5) Uani 1.000000 1 . . . .
S2 S 0.01967(14) 0.08582(11) 0.13988(6) 0.0420(5) Uani 1.000000 1 . . . .
S3 S -0.16545(14) 0.34564(12) 0.12489(7) 0.0462(5) Uani 1.000000 1 . . . .
S4 S -0.01105(14) 0.16569(12) 0.17799(7) 0.0454(5) Uani 1.000000 1 . . . .
Na1 Na 0.0701(2) -0.34831(17) 0.17615(10) 0.0482(8) Uani 1.000000 1 . . . .
Na2 Na 0.25 0.0827(3) 0.0 0.087(2) Uani 1.000000 2 S T P .
Na3 Na 0.0839(6) 0.1689(5) 0.2652(3) 0.078(2) Uani 0.500000 1 . U P .
O1 O 0.1584(3) 0.0380(3) 0.03610(17) 0.0442(14) Uani 1.000000 1 . . . .
O2 O 0.0207(4) -0.2766(3) 0.12557(19) 0.0509(15) Uani 1.000000 1 . . . .
O3 O -0.0214(5) 0.5708(4) 0.1924(2) 0.072(2) Uani 1.000000 1 . . . .
O4 O -0.0708(6) 0.2227(4) 0.2700(2) 0.085(3) Uani 1.000000 1 . . . .
O7 O 0.1667(5) -0.4170(4) 0.1506(3) 0.110(4) Uani 1.000000 1 . . . .
O6 O 0.25 0.2064(7) 0.0 0.147(7) Uani 1.000000 2 S T P .
H6a H 0.25375 0.2355(7) 0.02055 0.220(10) Uiso 0.500000 1 GR . P .
H6b H 0.24624999999999997 0.2355(7) -0.02055 0.220(10) Uiso 0.500000 1 GR . P .
N2 N 0.0874(4) -0.1164(3) 0.08187(19) 0.0343(14) Uani 1.000000 1 . . . .
N6 N -0.0850(4) 0.4639(4) 0.1676(2) 0.0442(17) Uani 1.000000 1 . . . .
N3 N 0.0414(4) 0.0091(3) 0.06573(19) 0.0345(14) Uani 1.000000 1 . . . .
N1 N -0.0402(4) -0.1666(4) 0.1046(2) 0.0381(15) Uani 1.000000 1 . . . .
N5 N -0.0485(4) 0.3957(4) 0.2296(2) 0.0396(16) Uani 1.000000 1 . . . .
N4 N -0.1137(4) 0.2779(4) 0.2105(2) 0.0430(16) Uani 1.000000 1 . . . .
C14 C 0.0070(4) 0.0805(4) 0.0590(2) 0.0352(17) Uani 1.000000 1 . . . .
C17 C -0.0607(5) 0.2185(5) 0.0476(3) 0.044(2) Uani 1.000000 1 . . . .
H17 H -0.0839(5) 0.2658(5) 0.0434(3) 0.053(2) Uiso 1.000000 1 R . . .
C13 C 0.1150(5) -0.0043(4) 0.0535(2) 0.0370(18) Uani 1.000000 1 . . . .
C12 C 0.1438(5) -0.0792(4) 0.0647(2) 0.0374(18) Uani 1.000000 1 . . . .
C15 C -0.0112(5) 0.1067(5) 0.0211(3) 0.044(2) Uani 1.000000 1 . . . .
H15 H -0.0002(5) 0.0776(5) -0.0012(3) 0.053(2) Uiso 1.000000 1 R . . .
C7 C 0.0221(5) -0.2157(4) 0.1101(2) 0.0421(19) Uani 1.000000 1 . . . .
C6 C -0.1215(5) -0.1801(4) 0.1147(3) 0.0403(19) Uani 1.000000 1 . . . .
C27 C -0.0195(5) 0.4626(5) 0.2327(3) 0.043(2) Uani 1.000000 1 . . . .
C8 C 0.0970(5) -0.1861(4) 0.0940(2) 0.0400(19) Uani 1.000000 1 . . . .
C1 C -0.1746(5) -0.1216(4) 0.1066(3) 0.0408(19) Uani 1.000000 1 . . . .
C31 C -0.0343(5) 0.3466(5) 0.2589(2) 0.044(2) Uani 1.000000 1 . . . .
C33 C -0.1594(5) 0.2151(4) 0.1958(2) 0.0415(19) Uani 1.000000 1 . . . .
C10 C 0.2305(5) -0.1838(5) 0.0712(3) 0.046(2) Uani 1.000000 1 . . . .
H10 H 0.2812(5) -0.2069(5) 0.0677(3) 0.055(3) Uiso 1.000000 1 R . . .
C26 C -0.0424(5) 0.5056(5) 0.1949(3) 0.050(2) Uani 1.000000 1 . . . .
C37 C -0.1636(5) 0.0992(4) 0.1627(2) 0.0418(19) Uani 1.000000 1 . . . .
H37 H -0.1364(5) 0.0608(4) 0.1502(2) 0.050(2) Uiso 1.000000 1 R . . .
C9 C 0.1688(5) -0.2221(5) 0.0891(3) 0.047(2) Uani 1.000000 1 . . . .
H9 H 0.1767(5) -0.2714(5) 0.0975(3) 0.057(3) Uiso 1.000000 1 R . . .
C18 C -0.0423(5) 0.1935(4) 0.0859(2) 0.0381(18) Uani 1.000000 1 . . . .
H18 H -0.0529(5) 0.2231(4) 0.1081(2) 0.046(2) Uiso 1.000000 1 R . . .
C29 C 0.0408(6) 0.4356(5) 0.2970(3) 0.052(2) Uani 1.000000 1 . . . .
H29 H 0.0723(6) 0.4495(5) 0.3209(3) 0.062(3) Uiso 1.000000 1 R . . .
C35 C -0.2870(6) 0.1527(5) 0.1823(3) 0.052(2) Uani 1.000000 1 . . . .
H35 H -0.3444(6) 0.1507(5) 0.1838(3) 0.062(3) Uiso 1.000000 1 R . . .
C11 C 0.2166(5) -0.1123(5) 0.0587(3) 0.043(2) Uani 1.000000 1 . . . .
H11 H 0.2573(5) -0.0863(5) 0.0461(3) 0.052(2) Uiso 1.000000 1 R . . .
C19 C -0.0080(5) 0.1241(4) 0.0917(2) 0.0365(18) Uani 1.000000 1 . . . .
C2 C -0.2558(6) -0.1291(6) 0.1149(3) 0.063(3) Uani 1.000000 1 . . . .
H2 H -0.2924(6) -0.0893(6) 0.1097(3) 0.075(3) Uiso 1.000000 1 R . . .
C20 C -0.1520(6) 0.4335(5) 0.1043(3) 0.048(2) Uani 1.000000 1 . . . .
C38 C -0.1195(5) 0.1575(4) 0.1787(2) 0.043(2) Uani 1.000000 1 . . . .
C34 C -0.2424(6) 0.2124(5) 0.1977(3) 0.049(2) Uani 1.000000 1 . . . .
H34 H -0.2695(6) 0.2517(5) 0.2095(3) 0.059(3) Uiso 1.000000 1 R . . .
C30 C 0.0099(6) 0.3655(5) 0.2933(3) 0.051(2) Uani 1.000000 1 . . . .
H30 H 0.0194(6) 0.3312(5) 0.3145(3) 0.062(3) Uiso 1.000000 1 R . . .
C16 C -0.0457(6) 0.1758(5) 0.0152(3) 0.046(2) Uani 1.000000 1 . . . .
H16 H -0.0589(6) 0.1935(5) -0.0112(3) 0.056(3) Uiso 1.000000 1 R . . .
C32 C -0.0754(7) 0.2756(5) 0.2471(3) 0.053(2) Uani 1.000000 1 . . . .
C36 C -0.2468(5) 0.0957(5) 0.1647(3) 0.044(2) Uani 1.000000 1 . . . .
H36 H -0.2767(5) 0.0546(5) 0.1540(3) 0.053(2) Uiso 1.000000 1 R . . .
C28 C 0.0267(5) 0.4862(6) 0.2664(3) 0.051(2) Uani 1.000000 1 . . . .
H28 H 0.0478(5) 0.5346(6) 0.2686(3) 0.061(3) Uiso 1.000000 1 R . . .
C25 C -0.1138(5) 0.4881(5) 0.1285(3) 0.047(2) Uani 1.000000 1 . . . .
C5 C -0.1485(6) -0.2438(5) 0.1299(3) 0.059(3) Uani 1.000000 1 . . . .
H5 H -0.1117(6) -0.2834(5) 0.1354(3) 0.071(3) Uiso 1.000000 1 R . . .
C21 C -0.1816(7) 0.4500(6) 0.0661(3) 0.065(3) Uani 1.000000 1 . . . .
H21 H -0.2077(7) 0.4133(6) 0.0495(3) 0.078(3) Uiso 1.000000 1 R . . .
C22 C -0.1735(7) 0.5203(7) 0.0516(3) 0.076(3) Uani 1.000000 1 . . . .
H22 H -0.1938(7) 0.5311(7) 0.0249(3) 0.091(4) Uiso 1.000000 1 R . . .
C3 C -0.2839(6) -0.1929(6) 0.1305(4) 0.082(4) Uani 1.000000 1 . . . .
H3 H -0.3392(6) -0.1972(6) 0.1365(4) 0.098(5) Uiso 1.000000 1 R . . .
C24 C -0.1047(7) 0.5583(6) 0.1132(3) 0.067(3) Uani 1.000000 1 . . . .
H24 H -0.0764(7) 0.5949(6) 0.1291(3) 0.081(4) Uiso 1.000000 1 R . . .
C4 C -0.2299(6) -0.2508(6) 0.1374(4) 0.080(4) Uani 1.000000 1 . . . .
H4 H -0.2487(6) -0.2958(6) 0.1474(4) 0.096(5) Uiso 1.000000 1 R . . .
C23 C -0.1369(8) 0.5743(7) 0.0749(4) 0.082(4) Uani 1.000000 1 . . . .
H23 H -0.1337(8) 0.6227(7) 0.0648(4) 0.098(4) Uiso 1.000000 1 R . . .
O9 O 0.1479(10) 0.2656(11) 0.2510(9) 0.155(11) Uani 0.500000 1 . U P .
O8 O 0.1841(11) 0.0959(11) 0.2480(6) 0.112(6) Uani 0.500000 1 . U P .
O5 O -0.412(4) 0.5039(17) 0.0723(13) 0.135(7) Uani 0.482(18) 1 D U P 1
C1a C -0.397(5) 0.607(2) 0.1166(14) 0.143(13) Uani 0.482(18) 1 D U P 1
C1b C -0.431(2) 0.5783(16) 0.0779(11) 0.139(8) Uani 0.482(18) 1 D U P 1
C1c C -0.441(3) 0.4645(16) 0.0373(10) 0.134(8) Uani 0.482(18) 1 D U P 1
C1d C -0.433(3) 0.3844(15) 0.0413(12) 0.127(11) Uani 0.482(18) 1 D U P 1
C1e C -0.416(3) 0.4217(17) 0.0532(12) 0.126(10) Uani 0.518(18) 1 D U P 2
C39 C -0.422(6) 0.497(2) 0.0681(16) 0.132(8) Uani 0.518(18) 1 D U P 2
O5a O -0.3946(14) 0.5212(11) 0.1073(8) 0.126(6) Uani 0.518(18) 1 D U P 2
C1f C -0.410(4) 0.596(2) 0.1192(13) 0.132(10) Uani 0.518(18) 1 D U P 2
C1g C -0.373(2) 0.6045(19) 0.1588(12) 0.140(10) Uani 0.518(18) 1 D U P 2

loop_
_atom_site_aniso_label
_atom_site_aniso_U_11
_atom_site_aniso_U_22
_atom_site_aniso_U_33
_atom_site_aniso_U_12
_atom_site_aniso_U_13
_atom_site_aniso_U_23
Ni1 0.0281(5) 0.0314(5) 0.0408(6) 0.0011(4) 0.0035(4) -0.0004(4)
Ni2 0.0370(6) 0.0358(6) 0.0405(6) 0.0020(4) 0.0020(4) -0.0029(5)
S1 0.0290(10) 0.0331(10) 0.0495(12) 0.0003(8) 0.0045(8) 0.0017(9)
S2 0.0496(12) 0.0385(11) 0.0377(11) 0.0081(9) 0.0024(9) -0.0018(9)
S3 0.0515(13) 0.0397(12) 0.0461(12) -0.0015(10) -0.0036(10) -0.0024(10)
S4 0.0514(13) 0.0406(12) 0.0434(12) 0.0034(10) -0.0004(10) -0.0094(9)
Na1 0.058(2) 0.0328(17) 0.054(2) -0.0050(15) 0.0065(16) 0.0025(15)
Na2 0.094(5) 0.053(3) 0.128(6) -0.000000 0.079(4) 0.000000
Na3 0.070(6) 0.077(6) 0.085(6) 0.011(4) 0.001(5) 0.017(5)
O1 0.035(3) 0.049(3) 0.049(3) -0.003(3) 0.005(3) -0.001(3)
O2 0.054(4) 0.033(3) 0.065(4) 0.003(3) 0.001(3) 0.016(3)
O3 0.086(5) 0.065(5) 0.063(4) -0.042(4) -0.007(4) 0.011(4)
O4 0.167(9) 0.035(4) 0.048(4) -0.007(4) -0.022(5) 0.001(3)
O7 0.085(6) 0.060(5) 0.193(11) 0.029(5) 0.060(7) 0.028(6)
O6 0.27(2) 0.057(8) 0.112(12) -0.000000 -0.014(13) 0.000000
N2 0.028(3) 0.035(4) 0.039(4) 0.006(3) -0.002(3) -0.003(3)
N6 0.043(4) 0.044(4) 0.047(4) 0.001(3) 0.010(3) -0.004(3)
N3 0.031(3) 0.035(4) 0.038(4) -0.002(3) 0.006(3) -0.002(3)
N1 0.030(3) 0.040(4) 0.044(4) -0.001(3) -0.002(3) 0.001(3)
N5 0.031(4) 0.042(4) 0.046(4) 0.001(3) -0.001(3) -0.008(3)
N4 0.055(4) 0.032(4) 0.042(4) 0.005(3) 0.003(3) -0.001(3)
C14 0.029(4) 0.032(4) 0.044(5) -0.004(3) 0.002(3) -0.001(3)
C17 0.043(5) 0.040(5) 0.049(5) -0.002(4) -0.002(4) 0.003(4)
C13 0.030(4) 0.039(4) 0.041(5) 0.002(3) -0.003(3) -0.004(4)
C12 0.030(4) 0.040(4) 0.042(5) 0.000(3) 0.003(3) -0.008(4)
C15 0.045(5) 0.046(5) 0.040(5) -0.004(4) 0.004(4) -0.003(4)
C7 0.049(5) 0.035(4) 0.041(5) 0.003(4) -0.005(4) -0.004(4)
C6 0.033(4) 0.037(4) 0.050(5) -0.003(3) -0.001(4) 0.002(4)
C27 0.029(4) 0.055(5) 0.045(5) -0.008(4) 0.007(4) -0.005(4)
C8 0.044(5) 0.037(4) 0.037(4) 0.009(4) -0.004(4) -0.000(4)
C1 0.036(4) 0.037(4) 0.049(5) -0.005(4) 0.000(4) 0.004(4)
C31 0.047(5) 0.051(5) 0.034(4) 0.014(4) 0.005(4) -0.005(4)
C33 0.050(5) 0.036(4) 0.039(5) 0.002(4) 0.008(4) 0.000(4)
C10 0.028(4) 0.064(6) 0.046(5) 0.008(4) -0.002(4) -0.009(4)
C26 0.038(5) 0.053(6) 0.059(6) -0.009(4) 0.004(4) -0.006(5)
C37 0.053(5) 0.036(4) 0.037(4) 0.009(4) 0.003(4) -0.002(4)
C9 0.044(5) 0.054(5) 0.042(5) 0.011(4) -0.007(4) -0.007(4)
C18 0.035(4) 0.033(4) 0.046(5) 0.003(3) 0.005(4) -0.003(4)
C29 0.050(5) 0.059(6) 0.046(5) 0.009(5) 0.007(4) -0.009(5)
C35 0.055(6) 0.051(5) 0.050(5) 0.002(4) 0.005(4) 0.000(4)
C11 0.031(4) 0.047(5) 0.053(5) 0.005(4) 0.004(4) 0.000(4)
C19 0.036(4) 0.039(4) 0.034(4) -0.008(3) -0.001(3) -0.001(3)
C2 0.037(5) 0.052(6) 0.099(8) -0.001(4) 0.005(5) 0.027(6)
C20 0.054(5) 0.035(5) 0.052(5) -0.006(4) -0.001(4) 0.003(4)
C38 0.057(5) 0.035(4) 0.038(5) -0.000(4) 0.009(4) -0.001(4)
C34 0.054(6) 0.049(5) 0.045(5) 0.006(4) 0.008(4) -0.008(4)
C30 0.057(6) 0.054(6) 0.044(5) 0.004(5) 0.007(4) 0.001(4)
C16 0.057(5) 0.040(5) 0.042(5) -0.001(4) -0.002(4) 0.009(4)
C32 0.082(7) 0.035(5) 0.040(5) -0.000(5) -0.003(5) -0.010(4)
C36 0.049(5) 0.040(5) 0.044(5) -0.003(4) 0.003(4) -0.002(4)
C28 0.038(5) 0.064(6) 0.052(5) -0.008(4) 0.008(4) -0.010(5)
C25 0.041(5) 0.044(5) 0.053(5) 0.002(4) -0.000(4) 0.011(4)
C5 0.038(5) 0.051(6) 0.089(8) 0.004(4) 0.013(5) 0.014(5)
C21 0.071(7) 0.062(7) 0.059(6) -0.008(5) -0.012(5) 0.005(5)
C22 0.086(8) 0.076(8) 0.062(7) -0.014(7) -0.014(6) 0.027(6)
C3 0.035(5) 0.067(7) 0.142(11) -0.004(5) 0.008(6) 0.056(7)
C24 0.069(7) 0.053(6) 0.075(7) -0.010(5) -0.024(6) 0.010(5)
C4 0.050(6) 0.056(6) 0.134(11) -0.012(5) 0.012(6) 0.047(7)
C23 0.101(9) 0.060(7) 0.078(8) -0.013(7) -0.030(7) 0.028(6)
O9 0.040(9) 0.113(10) 0.33(3) -0.013(9) 0.092(15) -0.074(17)
O8 0.073(11) 0.120(12) 0.137(16) 0.040(10) -0.025(10) 0.045(12)
O5 0.141(15) 0.108(10) 0.162(14) -0.028(8) 0.048(10) 0.002(8)
C1a 0.14(3) 0.113(16) 0.178(18) -0.025(12) 0.049(13) -0.006(10)
C1b 0.143(16) 0.107(10) 0.174(15) -0.028(8) 0.050(11) 0.001(8)
C1c 0.148(18) 0.100(12) 0.160(15) -0.018(9) 0.041(10) 0.007(8)
C1d 0.13(2) 0.100(12) 0.15(2) -0.019(9) 0.025(14) 0.006(9)
C1e 0.14(2) 0.083(12) 0.159(19) -0.015(10) 0.039(13) 0.014(9)
C39 0.142(18) 0.090(11) 0.170(14) -0.022(9) 0.052(10) 0.007(8)
O5a 0.130(13) 0.088(9) 0.167(14) -0.029(8) 0.057(10) 0.008(8)
C1f 0.14(2) 0.088(11) 0.180(17) -0.031(9) 0.064(12) 0.001(9)
C1g 0.14(2) 0.114(18) 0.178(17) -0.041(12) 0.066(12) -0.002(10)

loop_
_atom_type_symbol
_atom_type_scat_dispersion_real
_atom_type_scat_dispersion_imag
_atom_type_scat_Cromer_Mann_a1
_atom_type_scat_Cromer_Mann_a2
_atom_type_scat_Cromer_Mann_a3
_atom_type_scat_Cromer_Mann_a4
_atom_type_scat_Cromer_Mann_b1
_atom_type_scat_Cromer_Mann_b2
_atom_type_scat_Cromer_Mann_b3
_atom_type_scat_Cromer_Mann_b4
_atom_type_scat_Cromer_Mann_c
_atom_type_scat_source
_atom_type_scat_dispersion_source
C 0.00313 0.00162 2.31000 1.02000 1.58860 0.86500 20.84390 10.20750 0.56870 51.65120 0.21560 'International Tables Volume C Table 6.1.1.4 (pp. 500-502)' 'Brennan, Cowan, Rev. Sci. Instrum., 1992, 63, 850'
H 0.00000 0.00000 0.49300 0.32291 0.14019 0.04081 10.51090 26.12570 3.14236 57.79970 0.00304 'International Tables Volume C Table 6.1.1.4 (pp. 500-502)' 'Brennan, Cowan, Rev. Sci. Instrum., 1992, 63, 850'
N 0.00612 0.00332 12.21260 3.13220 2.01250 1.16630 0.00570 9.89330 28.99750 0.58260 -11.52900 'International Tables Volume C Table 6.1.1.4 (pp. 500-502)' 'Brennan, Cowan, Rev. Sci. Instrum., 1992, 63, 850'
Na 0.03705 0.02512 4.76260 3.17360 1.26740 1.11280 3.28500 8.84220 0.31360 129.42400 0.67600 'International Tables Volume C Table 6.1.1.4 (pp. 500-502)' 'Brennan, Cowan, Rev. Sci. Instrum., 1992, 63, 850'
Ni 0.34081 1.11732 12.83760 7.29200 4.44380 2.38000 3.87850 0.25650 12.17630 66.34210 1.03410 'International Tables Volume C Table 6.1.1.4 (pp. 500-502)' 'Brennan, Cowan, Rev. Sci. Instrum., 1992, 63, 850'
O 0.01085 0.00610 3.04850 2.28680 1.54630 0.86700 13.27710 5.70110 0.32390 32.90890 0.25080 'International Tables Volume C Table 6.1.1.4 (pp. 500-502)' 'Brennan, Cowan, Rev. Sci. Instrum., 1992, 63, 850'
S 0.12485 0.12449 6.90530 5.20340 1.43790 1.58630 1.46790 22.21510 0.25360 56.17200 0.86690 'International Tables Volume C Table 6.1.1.4 (pp. 500-502)' 'Brennan, Cowan, Rev. Sci. Instrum., 1992, 63, 850'

loop_
_geom_angle_atom_site_label_1
_geom_angle_atom_site_label_2
_geom_angle_atom_site_label_3
_geom_angle
_geom_angle_site_symmetry_1
_geom_angle_site_symmetry_3
_geom_angle_publ_flag
N2 Ni1 S1 171.5(2) . . ?
N3 Ni1 S1 104.1(2) . . ?
N3 Ni1 N2 82.0(3) . . ?
N1 Ni1 S1 90.0(2) . . ?
N1 Ni1 N2 83.9(3) . . ?
N1 Ni1 N3 165.9(3) . . ?
N6 Ni2 S3 90.6(2) . . ?
N5 Ni2 S3 173.6(2) . . ?
N5 Ni2 N6 83.7(3) . . ?
N4 Ni2 S3 103.2(2) . . ?
N4 Ni2 N6 166.3(3) . . ?
N4 Ni2 N5 82.7(3) . . ?
Na2 S1 Ni1 112.56(9) 3 . ?
C1 S1 Ni1 96.8(3) . . ?
C1 S1 Na2 88.4(3) . 3 ?
C19 S2 S4 103.4(3) . . ?
C20 S3 Ni2 96.7(3) . . ?
Na3 S4 S2 117.5(2) . . ?
C38 S4 S2 104.6(3) . . ?
C38 S4 Na3 113.2(3) . . ?
O2 Na1 Na3 98.6(3) . 6_445 ?
O3 Na1 Na3 49.7(3) 1_545 6_445 ?
O3 Na1 O2 111.7(3) 1_545 . ?
O4 Na1 Na3 54.4(3) 6_445 6_445 ?
O4 Na1 O2 104.6(3) 6_445 . ?
O4 Na1 O3 98.2(3) 6_445 1_545 ?
O7 Na1 Na3 150.4(3) . 6_445 ?
O7 Na1 O2 104.9(3) . . ?
O7 Na1 O3 103.9(3) . 1_545 ?
O7 Na1 O4 133.0(4) . 6_445 ?
S1 Na2 S1 153.6(2) 4_655 3 ?
O1 Na2 S1 92.12(17) . 3 ?
O1 Na2 S1 78.00(16) . 4_655 ?
O1 Na2 S1 78.00(16) 2 3 ?
O1 Na2 S1 92.12(17) 2 4_655 ?
O1 Na2 O1 136.0(4) . 2 ?
O6 Na2 S1 103.18(10) . 4_655 ?
O6 Na2 S1 103.18(10) . 3 ?
O6 Na2 O1 112.0(2) . . ?
O6 Na2 O1 112.0(2) . 2 ?
Na1 Na3 S4 101.8(3) 6_455 . ?
O3 Na3 S4 108.0(4) 6_445 . ?
O3 Na3 Na1 41.2(2) 6_445 6_455 ?
O4 Na3 S4 71.4(3) . . ?
O4 Na3 Na1 41.3(2) . 6_455 ?
O4 Na3 O3 78.4(3) . 6_445 ?
O9 Na3 S4 91.2(9) . . ?
O9 Na3 Na1 128.4(6) . 6_455 ?
O9 Na3 O3 159.2(9) . 6_445 ?
O9 Na3 O4 101.3(6) . . ?
O8 Na3 S4 93.6(6) . . ?
O8 Na3 Na1 134.9(6) . 6_455 ?
O8 Na3 O3 93.8(6) . 6_445 ?
O8 Na3 O4 159.5(7) . . ?
O8 Na3 O9 92.7(8) . . ?
C13 O1 Na2 163.2(6) . 2 ?
C7 O2 Na1 146.3(6) . . ?
Na3 O3 Na1 89.1(3) 6_455 1_565 ?
C26 O3 Na1 148.7(7) . 1_565 ?
C26 O3 Na3 120.3(7) . 6_455 ?
Na3 O4 Na1 84.3(3) . 6_455 ?
C32 O4 Na1 163.6(7) . 6_455 ?
C32 O4 Na3 104.5(8) . . ?
H6a O6 Na2 127.8 . . ?
H6a O6 Na2 127.8 2 . ?
H6a O6 H6a 104.5 . 2 ?
H6b O6 Na2 127.8 . . ?
H6b O6 Na2 127.8 2 . ?
H6b O6 H6a 104.5 2 2 ?
H6b O6 H6a 0.0 . 2 ?
H6b O6 H6a 104.5 . . ?
H6b O6 H6a 0.0 2 . ?
H6b O6 H6b 104.5 2 . ?
C12 N2 Ni1 119.0(5) . . ?
C8 N2 Ni1 117.2(6) . . ?
C8 N2 C12 123.5(7) . . ?
C26 N6 Ni2 116.1(6) . . ?
C25 N6 Ni2 119.5(6) . . ?
C25 N6 C26 124.4(8) . . ?
C14 N3 Ni1 126.3(5) . . ?
C13 N3 Ni1 114.9(5) . . ?
C13 N3 C14 118.4(6) . . ?
C7 N1 Ni1 116.0(5) . . ?
C6 N1 Ni1 119.7(5) . . ?
C6 N1 C7 124.2(7) . . ?
C27 N5 Ni2 118.5(6) . . ?
C31 N5 Ni2 119.5(6) . . ?
C31 N5 C27 121.9(7) . . ?
C33 N4 Ni2 125.7(5) . . ?
C32 N4 Ni2 115.4(6) . . ?
C32 N4 C33 118.8(7) . . ?
C15 C14 N3 121.0(7) . . ?
C19 C14 N3 119.3(7) . . ?
C19 C14 C15 119.7(7) . . ?
C18 C17 H17 119.6(5) . . ?
C16 C17 H17 119.6(5) . . ?
C16 C17 C18 120.7(8) . . ?
N3 C13 O1 127.5(7) . . ?
C12 C13 O1 120.9(7) . . ?
C12 C13 N3 111.6(7) . . ?
C13 C12 N2 111.4(7) . . ?
C11 C12 N2 119.5(8) . . ?
C11 C12 C13 129.1(8) . . ?
H15 C15 C14 119.9(5) . . ?
C16 C15 C14 120.2(8) . . ?
C16 C15 H15 119.9(5) . . ?
N1 C7 O2 127.7(8) . . ?
C8 C7 O2 121.9(8) . . ?
C8 C7 N1 110.4(7) . . ?
C1 C6 N1 113.9(7) . . ?
C5 C6 N1 125.5(8) . . ?
C5 C6 C1 120.7(8) . . ?
C26 C27 N5 110.9(7) . . ?
C28 C27 N5 121.8(9) . . ?
C28 C27 C26 127.3(8) . . ?
C7 C8 N2 112.0(7) . . ?
C9 C8 N2 119.8(8) . . ?
C9 C8 C7 128.1(8) . . ?
C6 C1 S1 119.3(6) . . ?
C2 C1 S1 121.9(7) . . ?
C2 C1 C6 118.7(8) . . ?
C30 C31 N5 120.2(9) . . ?
C32 C31 N5 109.9(7) . . ?
C32 C31 C30 129.8(8) . . ?
C38 C33 N4 119.7(8) . . ?
C34 C33 N4 120.4(8) . . ?
C34 C33 C38 119.9(8) . . ?
C9 C10 H10 120.3(5) . . ?
C11 C10 H10 120.3(5) . . ?
C11 C10 C9 119.5(8) . . ?
N6 C26 O3 128.9(9) . . ?
C27 C26 O3 120.3(8) . . ?
C27 C26 N6 110.8(8) . . ?
C38 C37 H37 119.7(5) . . ?
C36 C37 H37 119.7(5) . . ?
C36 C37 C38 120.7(8) . . ?
C10 C9 C8 118.2(8) . . ?
H9 C9 C8 120.9(5) . . ?
H9 C9 C10 120.9(5) . . ?
H18 C18 C17 120.5(5) . . ?
C19 C18 C17 119.1(8) . . ?
C19 C18 H18 120.5(5) . . ?
C30 C29 H29 119.5(6) . . ?
C28 C29 H29 119.5(6) . . ?
C28 C29 C30 121.0(9) . . ?
C34 C35 H35 120.3(5) . . ?
C36 C35 H35 120.3(5) . . ?
C36 C35 C34 119.4(9) . . ?
C10 C11 C12 119.6(8) . . ?
H11 C11 C12 120.2(5) . . ?
H11 C11 C10 120.2(5) . . ?
C14 C19 S2 116.3(6) . . ?
C18 C19 S2 123.4(6) . . ?
C18 C19 C14 120.3(7) . . ?
H2 C2 C1 119.3(5) . . ?
C3 C2 C1 121.3(9) . . ?
C3 C2 H2 119.3(6) . . ?
C25 C20 S3 118.9(7) . . ?
C21 C20 S3 121.4(7) . . ?
C21 C20 C25 119.6(8) . . ?
C33 C38 S4 116.7(6) . . ?
C37 C38 S4 123.5(7) . . ?
C37 C38 C33 119.8(8) . . ?
C35 C34 C33 120.4(8) . . ?
H34 C34 C33 119.8(5) . . ?
H34 C34 C35 119.8(5) . . ?
C29 C30 C31 118.6(9) . . ?
H30 C30 C31 120.7(6) . . ?
H30 C30 C29 120.7(6) . . ?
C15 C16 C17 120.0(8) . . ?
H16 C16 C17 120.0(5) . . ?
H16 C16 C15 120.0(5) . . ?
N4 C32 O4 126.8(8) . . ?
C31 C32 O4 120.8(8) . . ?
C31 C32 N4 112.4(8) . . ?
C35 C36 C37 119.8(8) . . ?
H36 C36 C37 120.1(5) . . ?
H36 C36 C35 120.1(5) . . ?
C29 C28 C27 116.5(9) . . ?
H28 C28 C27 121.8(6) . . ?
H28 C28 C29 121.8(6) . . ?
C20 C25 N6 114.2(7) . . ?
C24 C25 N6 126.0(9) . . ?
C24 C25 C20 119.8(9) . . ?
H5 C5 C6 120.0(5) . . ?
C4 C5 C6 119.9(9) . . ?
C4 C5 H5 120.0(6) . . ?
H21 C21 C20 120.0(6) . . ?
C22 C21 C20 119.9(10) . . ?
C22 C21 H21 120.0(7) . . ?
H22 C22 C21 119.4(7) . . ?
C23 C22 C21 121.2(10) . . ?
C23 C22 H22 119.4(6) . . ?
H3 C3 C2 120.7(6) . . ?
C4 C3 C2 118.5(9) . . ?
C4 C3 H3 120.7(6) . . ?
H24 C24 C25 120.2(6) . . ?
C23 C24 C25 119.6(10) . . ?
C23 C24 H24 120.2(7) . . ?
C3 C4 C5 120.8(9) . . ?
H4 C4 C5 119.6(6) . . ?
H4 C4 C3 119.6(6) . . ?
C24 C23 C22 119.7(10) . . ?
H23 C23 C22 120.1(6) . . ?
H23 C23 C24 120.1(7) . . ?
C1c O5 C1b 122(3) . . ?
C1a C1b O5 113(2) . . ?
C1d C1c O5 114(2) . . ?
O5a C39 C1e 125(4) . . ?
C1f O5a C39 120(3) . . ?
C1g C1f O5a 107(3) . . ?

loop_
_geom_bond_atom_site_label_1
_geom_bond_atom_site_label_2
_geom_bond_distance
_geom_bond_site_symmetry_2
_geom_bond_publ_flag
Ni1 S1 2.148(2) . ?
Ni1 N2 1.828(6) . ?
Ni1 N3 1.921(6) . ?
Ni1 N1 1.866(7) . ?
Ni2 S3 2.146(2) . ?
Ni2 N6 1.857(7) . ?
Ni2 N5 1.822(7) . ?
Ni2 N4 1.906(7) . ?
S1 Na2 3.359(2) 3 ?
S1 C1 1.768(8) . ?
S2 S4 2.034(3) . ?
S2 C19 1.783(8) . ?
S3 C20 1.770(9) . ?
S4 Na3 3.195(10) . ?
S4 C38 1.791(9) . ?
Na1 Na3 3.359(10) 6_445 ?
Na1 O2 2.240(7) . ?
Na1 O3 2.212(7) 1_545 ?
Na1 O4 2.227(8) 6_445 ?
Na1 O7 2.252(9) . ?
Na2 O1 2.175(6) . ?
Na2 O1 2.175(6) 2 ?
Na2 O6 2.259(14) . ?
Na3 O3 2.561(13) 6_445 ?
Na3 O4 2.745(13) . ?
Na3 O9 2.13(2) . ?
Na3 O8 2.23(2) . ?
O1 C13 1.234(9) . ?
O2 C7 1.230(10) . ?
O3 C26 1.244(11) . ?
O4 C32 1.231(11) . ?
O6 H6a 0.8699 2 ?
O6 H6a 0.8699 . ?
O6 H6b 0.8699 . ?
O6 H6b 0.8699 2 ?
N2 C12 1.322(10) . ?
N2 C8 1.342(10) . ?
N6 C26 1.342(11) . ?
N6 C25 1.426(11) . ?
N3 C14 1.432(10) . ?
N3 C13 1.333(10) . ?
N1 C7 1.360(10) . ?
N1 C6 1.430(10) . ?
N5 C27 1.313(11) . ?
N5 C31 1.337(11) . ?
N4 C33 1.435(11) . ?
N4 C32 1.331(11) . ?
C14 C15 1.367(11) . ?
C14 C19 1.396(11) . ?
C17 H17 0.9500 . ?
C17 C18 1.374(11) . ?
C17 C16 1.380(12) . ?
C13 C12 1.485(11) . ?
C12 C11 1.373(11) . ?
C15 H15 0.9500 . ?
C15 C16 1.390(12) . ?
C7 C8 1.489(12) . ?
C6 C1 1.392(11) . ?
C6 C5 1.361(12) . ?
C27 C26 1.509(13) . ?
C27 C28 1.376(12) . ?
C8 C9 1.374(11) . ?
C1 C2 1.395(12) . ?
C31 C30 1.355(12) . ?
C31 C32 1.500(12) . ?
C33 C38 1.392(11) . ?
C33 C34 1.372(12) . ?
C10 H10 0.9500 . ?
C10 C9 1.410(13) . ?
C10 C11 1.383(12) . ?
C37 H37 0.9500 . ?
C37 C38 1.370(12) . ?
C37 C36 1.377(12) . ?
C9 H9 0.9500 . ?
C18 H18 0.9500 . ?
C18 C19 1.395(11) . ?
C29 H29 0.9500 . ?
C29 C30 1.379(13) . ?
C29 C28 1.389(13) . ?
C35 H35 0.9500 . ?
C35 C34 1.388(13) . ?
C35 C36 1.393(12) . ?
C11 H11 0.9500 . ?
C2 H2 0.9500 . ?
C2 C3 1.375(13) . ?
C20 C25 1.399(12) . ?
C20 C21 1.365(13) . ?
C34 H34 0.9500 . ?
C30 H30 0.9500 . ?
C16 H16 0.9500 . ?
C36 H36 0.9500 . ?
C28 H28 0.9500 . ?
C25 C24 1.396(13) . ?
C5 H5 0.9500 . ?
C5 C4 1.389(13) . ?
C21 H21 0.9500 . ?
C21 C22 1.383(14) . ?
C22 H22 0.9500 . ?
C22 C23 1.367(16) . ?
C3 H3 0.9500 . ?
C3 C4 1.389(14) . ?
C24 H24 0.9500 . ?
C24 C23 1.377(14) . ?
C4 H4 0.9500 . ?
C23 H23 0.9500 . ?
O5 C1b 1.413(15) . ?
O5 C1c 1.423(15) . ?
C1a C1b 1.468(16) . ?
C1c C1d 1.474(15) . ?
C1e C39 1.48(3) . ?
C39 O5a 1.42(3) . ?
O5a C1f 1.46(3) . ?
C1f C1g 1.42(3) . ?

loop_
_geom_torsion_atom_site_label_1
_geom_torsion_atom_site_label_2
_geom_torsion_atom_site_label_3
_geom_torsion_atom_site_label_4
_geom_torsion
_geom_torsion_site_symmetry_1
_geom_torsion_site_symmetry_2
_geom_torsion_site_symmetry_3
_geom_torsion_site_symmetry_4
_geom_torsion_publ_flag
Ni1 N2 C12 C13 4.3(6) . . . . ?
Ni1 N2 C12 C11 -174.1(6) . . . . ?
Ni1 N2 C8 C7 -2.5(6) . . . . ?
Ni1 N2 C8 C9 174.7(6) . . . . ?
Ni1 N3 C14 C15 -108.9(7) . . . . ?
Ni1 N3 C14 C19 71.4(7) . . . . ?
Ni1 N3 C13 O1 172.0(5) . . . . ?
Ni1 N3 C13 C12 -10.2(5) . . . . ?
Ni1 N1 C7 O2 173.1(6) . . . . ?
Ni1 N1 C7 C8 -7.3(6) . . . . ?
Ni1 N1 C6 C1 3.5(6) . . . . ?
Ni1 N1 C6 C5 -178.2(7) . . . . ?
Ni2 N6 C26 O3 -179.2(7) . . . . ?
Ni2 N6 C26 C27 1.0(6) . . . . ?
Ni2 N6 C25 C20 -3.6(7) . . . . ?
Ni2 N6 C25 C24 178.5(8) . . . . ?
Ni2 N5 C27 C26 1.1(6) . . . . ?
Ni2 N5 C27 C28 -177.5(6) . . . . ?
Ni2 N5 C31 C30 178.2(6) . . . . ?
Ni2 N5 C31 C32 -3.4(6) . . . . ?
Ni2 N4 C33 C38 99.0(7) . . . . ?
Ni2 N4 C33 C34 -79.4(7) . . . . ?
Ni2 N4 C32 O4 -178.2(8) . . . . ?
Ni2 N4 C32 C31 0.7(6) . . . . ?
S1 C1 C6 N1 0.2(7) . . . . ?
S1 C1 C6 C5 -178.2(8) . . . . ?
S1 C1 C2 C3 178.6(10) . . . . ?
S2 C19 C14 N3 1.0(7) . . . . ?
S2 C19 C14 C15 -178.8(6) . . . . ?
S2 C19 C18 C17 179.2(7) . . . . ?
S3 C20 C25 N6 3.7(8) . . . . ?
S3 C20 C25 C24 -178.2(8) . . . . ?
S3 C20 C21 C22 176.8(9) . . . . ?
S4 C38 C33 N4 1.9(7) . . . . ?
S4 C38 C33 C34 -179.6(6) . . . . ?
S4 C38 C37 C36 179.2(7) . . . . ?
Na1 O2 C7 N1 -116.6(10) . . . . ?
Na1 O2 C7 C8 63.8(11) . . . . ?
Na1 O3 C26 N6 -89.9(13) 1_565 . . . ?
Na1 O3 C26 C27 90.0(12) 1_565 . . . ?
Na1 O4 C32 N4 -136(3) 6_455 . . . ?
Na1 O4 C32 C31 45(3) 6_455 . . . ?
Na2 O1 C13 N3 -157.6(18) 2 . . . ?
Na2 O1 C13 N3 -157.6(18) . . . . ?
Na2 O1 C13 C12 24.8(19) . . . . ?
Na2 O1 C13 C12 24.8(19) 2 . . . ?
Na3 O3 C26 N6 111.9(7) 6_455 . . . ?
Na3 O3 C26 C27 -68.3(7) 6_455 . . . ?
Na3 O4 C32 N4 102.8(6) . . . . ?
Na3 O4 C32 C31 -76.0(6) . . . . ?
O1 C13 N3 C14 -1.0(10) . . . . ?
O1 C13 C12 N2 -177.9(8) . . . . ?
O1 C13 C12 C11 0.2(10) . . . . ?
O2 C7 N1 C6 -3.2(11) . . . . ?
O2 C7 C8 N2 -174.2(8) . . . . ?
O2 C7 C8 C9 9.0(10) . . . . ?
O3 C26 N6 C25 1.4(13) . . . . ?
O3 C26 C27 N5 178.8(9) . . . . ?
O3 C26 C27 C28 -2.6(11) . . . . ?
O4 C32 N4 C33 4.3(14) . . . . ?
O4 C32 C31 N5 -179.5(10) . . . . ?
O4 C32 C31 C30 -1.3(13) . . . . ?
N2 C12 C13 N3 4.1(7) . . . . ?
N2 C12 C11 C10 -0.9(9) . . . . ?
N2 C8 C7 N1 6.2(7) . . . . ?
N2 C8 C9 C10 0.0(9) . . . . ?
N6 C26 C27 N5 -1.3(8) . . . . ?
N6 C26 C27 C28 177.3(7) . . . . ?
N6 C25 C20 C21 -179.5(8) . . . . ?
N6 C25 C24 C23 -179.0(11) . . . . ?
N3 C14 C15 C16 179.1(7) . . . . ?
N3 C14 C19 C18 -179.3(7) . . . . ?
N3 C13 C12 C11 -177.7(7) . . . . ?
N1 C7 C8 C9 -170.6(7) . . . . ?
N1 C6 C1 C2 179.3(8) . . . . ?
N1 C6 C5 C4 -178.1(11) . . . . ?
N5 C27 C28 C29 -0.2(9) . . . . ?
N5 C31 C30 C29 -1.2(9) . . . . ?
N5 C31 C32 N4 1.6(8) . . . . ?
N4 C33 C38 C37 -176.5(7) . . . . ?
N4 C33 C34 C35 178.0(8) . . . . ?
N4 C32 C31 C30 179.8(7) . . . . ?
C14 C15 C16 C17 0.9(10) . . . . ?
C14 C19 C18 C17 -0.5(9) . . . . ?
C13 C12 C11 C10 -178.9(9) . . . . ?
C12 C11 C10 C9 1.3(10) . . . . ?
C7 C8 C9 C10 176.6(9) . . . . ?
C6 C1 C2 C3 -0.5(11) . . . . ?
C6 C5 C4 C3 -1.6(13) . . . . ?
C27 C28 C29 C30 0.2(10) . . . . ?
C8 C9 C10 C11 -0.9(9) . . . . ?
C1 C2 C3 C4 -0.9(14) . . . . ?
C31 C30 C29 C28 0.5(10) . . . . ?
C33 C38 C37 C36 -2.4(10) . . . . ?
C33 C34 C35 C36 -0.6(10) . . . . ?
C37 C36 C35 C34 0.1(10) . . . . ?
C2 C3 C4 C5 2.0(16) . . . . ?
C20 C25 C24 C23 3.2(12) . . . . ?
C20 C21 C22 C23 -0.6(14) . . . . ?
C25 C24 C23 C22 -3.6(14) . . . . ?
C21 C22 C23 C24 2.4(15) . . . . ?
C1e C39 O5a C1f -175(7) . . . . ?
C39 O5a C1f C1g -178(7) . . . . ?

loop_
_restr_distance_atom_site_label_1
_restr_distance_atom_site_label_2
_restr_distance_site_symmetry_2
_restr_distance_target
_restr_distance_target_weight_param
_restr_distance_diff
O5 C1a 1 2.3700 0.0400 -0.0336
O5 C1b 1 1.4100 0.0200 -0.0033
O5 C1c 1 1.4200 0.0200 -0.0030
O5 C1d 1 2.3700 0.0400 -0.0599
C1a C1b 1 1.4800 0.0200 0.0120
C1c C1d 1 1.5000 0.0200 0.0258

loop_
_restr_equal_distance_atom_site_label_1
_restr_equal_distance_atom_site_label_2
_restr_equal_distance_site_symmetry_2
_restr_equal_distance_class_id
O5 C1a 1 8
O5 C1b 1 2
O5 C1b 1 4
O5 C1c 1 5
O5 C1c 1 2
O5 C1d 1 9
O5 C1d 1 3
C1a O5 1 3
C1a C1b 1 6
C1a C1b 1 1
C1b C1c 1 10
C1c C1d 1 1
C1c C1d 1 7
C39 C1e 1 7
O5a C1e 1 9
O5a C39 1 5
O5a C1f 1 4
O5a C1g 1 8
C1f C39 1 10
C1g C1f 1 6

loop_
_restr_equal_distance_class_class_id
_restr_equal_distance_class_target_weight_param
_restr_equal_distance_class_average
_restr_equal_distance_class_esd
_restr_equal_distance_class_diff_max
1 0.0200 1.4711 0.0031 0.0031
2 0.0200 1.4182 0.0048 0.0048
3 0.0400 2.4167 0.0131 0.0131
4 0.0200 1.4367 0.0233 0.0233
5 0.0200 1.4217 0.0013 0.0013
6 0.0200 1.4442 0.0238 0.0238
7 0.0200 1.4759 0.0017 0.0017
8 0.0400 2.3564 0.0472 0.0472
9 0.0400 2.5015 0.0716 0.0716
10 0.0400 2.4853 0.0046 0.0046

loop_
_restr_U_rigid_atom_site_label_1
_restr_U_rigid_atom_site_label_2
_restr_U_rigid_target_weight_param
_restr_U_rigid_U_parallel
_restr_U_rigid_diff
Na3 O9 0.0100 0.0937 -0.0284
Na3 O8 0.0100 0.0836 -0.0196
O9 O8 0.0100 0.1077 -0.0016

loop_
_restr_U_similar_atom_site_label_1
_restr_U_similar_atom_site_label_2
_restr_U_similar_weight_param
O5 C1b 0.0400
O5 C1b 0.0400
O5 C1c 0.0400
O5 C1c 0.0400
O5 C1e 0.0800
O5 C39 0.0400
O5 O5a 0.0400
C1a C1b 0.0800
C1a C1b 0.0800
C1a O5a 0.0800
C1a C1f 0.0800
C1a C1g 0.0800
C1b C39 0.0400
C1b O5a 0.0400
C1b C1f 0.0400
C1c C1d 0.0800
C1c C1d 0.0800
C1c C1e 0.0800
C1c C39 0.0400
C1d C1e 0.0800
C1e C39 0.0800
C39 O5a 0.0400
O5a C1f 0.0400
C1f C1g 0.0800

loop_
_smtbx_masks_void_nr
_smtbx_masks_void_average_x
_smtbx_masks_void_average_y
_smtbx_masks_void_average_z
_smtbx_masks_void_volume
_smtbx_masks_void_count_electrons
_smtbx_masks_void_content
1 0.250 0.182 0.500 162.4 5.4 ?
2 0.250 0.318 0.000 162.4 5.4 ?
3 -0.250 0.682 1.000 162.4 5.4 ?
4 -0.250 0.818 0.500 162.4 5.4 ?
5 0.217 0.008 0.717 58.4 2.4 ?
6 0.217 0.492 0.217 58.4 2.4 ?
7 0.250 0.697 0.000 29.1 0.6 ?
8 0.250 0.803 0.500 29.1 0.6 ?
9 0.283 0.492 0.783 58.4 2.2 ?
10 0.283 0.008 0.283 58.4 2.2 ?
11 0.717 0.508 0.217 58.4 2.4 ?
12 0.717 0.992 0.717 58.4 2.4 ?
13 0.750 0.197 0.500 29.1 0.6 ?
14 0.750 0.303 0.000 29.1 0.6 ?
15 0.783 -0.008 0.283 58.4 2.2 ?
16 0.783 0.508 0.783 58.4 2.2 ?

loop_
_restr_rigu_atom_site_label_1
_restr_rigu_atom_site_label_2
_restr_rigu_target_weight_param
_restr_rigu_u13_diff
_restr_rigu_u23_diff
_restr_rigu_u33_diff
O5 C1a 0.004000 -0.002993 0.001846 -0.001326
O5 C1a 0.004000 -0.002993 0.001846 -0.001326
O5 C1b 0.004000 0.000755 0.000258 0.001628
O5 C1b 0.004000 0.000755 0.000258 0.001628
O5 C1c 0.004000 -0.001214 -0.002024 -0.000411
O5 C1c 0.004000 -0.001214 -0.002024 -0.000411
O5 C1d 0.004000 -0.002431 0.000448 0.006164
O5 C1d 0.004000 -0.002431 0.000448 0.006164
C1a C1b 0.004000 -0.001416 -0.002283 -0.000282
C1a C1b 0.004000 -0.001416 -0.002283 -0.000282
C1b C1c 0.004000 0.002526 -0.001891 0.002661
C1b C1c 0.004000 0.002526 -0.001891 0.002661
C1c C1d 0.004000 0.001671 0.000784 -0.000041
C1c C1d 0.004000 0.001671 0.000784 -0.000041
C1e C39 0.004000 0.003310 -0.004779 -0.003089
C1e O5a 0.004000 -0.003019 0.002236 -0.000497
C39 O5a 0.004000 -0.000776 0.000416 0.001676
C39 C1f 0.004000 -0.004059 0.003844 0.002358
O5a C1f 0.004000 0.002523 -0.003562 0.001956
O5a C1g 0.004000 0.004274 -0.003455 -0.007107
C1f C1g 0.004000 -0.003461 0.000862 0.001522
